data_2013310
loop_
_publ_author_name
'Srinivasan, Bikshandarkoil R.'
'Dhuri, Sunder N.'
'N\"ather, Christian'
'Bensch, Wolfgang'

_publ_section_title
;
 1,3-Propanediammonium tetrathiotungstate and
 <i>N</i>,<i>N</i>,<i>N</i>',<i>N</i>'-tetramethylethylenediammonium
 tetrathiotungstate
;
_journal_issue 4
_journal_name_full 'Acta Crystallographica Section C'
_journal_page_first m124
_journal_page_last m127
_journal_paper_doi 10.1107/S0108270103002543
_journal_volume 59
_journal_year 2003
_chemical_formula_iupac '(C6 H18 N2) [W S4]'
_chemical_formula_moiety 'C6 H18 N2 2+, S4 W 2-'
_chemical_formula_sum 'C6 H18 N2 S4 W'
_chemical_formula_weight 430.31
_chemical_name_common
;
N,N,N',N'-tetramethylethylenediammonium tetrathiotungstate
;
_chemical_name_systematic
;
N,N,N',N'-tetramethylethylenediammonium tetrathiotungstate
;
_space_group_IT_number 14
_symmetry_cell_setting monoclinic
_symmetry_space_group_name_Hall '-P 2yn'
_symmetry_space_group_name_H-M 'P 1 21/n 1'
_atom_sites_solution_hydrogens geom
_atom_sites_solution_primary direct
_atom_sites_solution_secondary difmap
_audit_creation_method SHELXL-97
_cell_angle_alpha 90.00
_cell_angle_beta 101.113(8)
_cell_angle_gamma 90.00
_cell_formula_units_Z 4
_cell_length_a 8.5916(11)
_cell_length_b 12.3365(10)
_cell_length_c 13.3799(9)
_cell_measurement_reflns_used 116
_cell_measurement_temperature 293(2)
_cell_measurement_theta_max 18.5
_cell_measurement_theta_min 15
_cell_volume 1391.5(2)
_computing_cell_refinement DIF4
_computing_data_collection 'DIF4 (STOE & Cie, 1998a)'
_computing_data_reduction 'REDU4 (STOE & Cie, 1998b)'
_computing_molecular_graphics 'XP in SHELXTL (Bruker, 1998)'
_computing_publication_material 'CIFTAB in SHELXTL (Bruker, 1998)'
_computing_structure_refinement 'SHELXL97 (Sheldrick, 1997)'
_computing_structure_solution 'SHELXS97 (Sheldrick, 1997)'
_diffrn_ambient_temperature 293(2)
_diffrn_measured_fraction_theta_full 0.999
_diffrn_measured_fraction_theta_max 0.999
_diffrn_measurement_device_type 'Phillips PW-1100 4-circle diffractometer'
_diffrn_measurement_method '\w-\q scans'
_diffrn_radiation_monochromator graphite
_diffrn_radiation_source 'fine-focus sealed tube'
_diffrn_radiation_type MoK\a
_diffrn_radiation_wavelength 0.71073
_diffrn_reflns_av_R_equivalents 0.0404
_diffrn_reflns_av_sigmaI/netI 0.0385
_diffrn_reflns_limit_h_max 11
_diffrn_reflns_limit_h_min -1
_diffrn_reflns_limit_k_max 3
_diffrn_reflns_limit_k_min -16
_diffrn_reflns_limit_l_max 17
_diffrn_reflns_limit_l_min -17
_diffrn_reflns_number 4851
_diffrn_reflns_theta_full 28.03
_diffrn_reflns_theta_max 28.03
_diffrn_reflns_theta_min 2.61
_diffrn_standards_decay_% none
_diffrn_standards_interval_time 120
_diffrn_standards_number 4
_exptl_absorpt_coefficient_mu 8.867
_exptl_absorpt_correction_T_max 0.541
_exptl_absorpt_correction_T_min 0.390
_exptl_absorpt_correction_type numerical
_exptl_absorpt_process_details 'X-SHAPE (STOE & CIE, 1998)'
_exptl_crystal_colour orange
_exptl_crystal_density_diffrn 2.054
_exptl_crystal_density_method 'not measured'
_exptl_crystal_description block
_exptl_crystal_F_000 824
_exptl_crystal_size_max 0.14
_exptl_crystal_size_mid 0.09
_exptl_crystal_size_min 0.07
_refine_diff_density_max 0.987
_refine_diff_density_min -2.086
_refine_ls_extinction_coef 0.0064(3)
_refine_ls_extinction_expression Fc^*^=kFc[1+0.001xFc^2^\l^3^/sin(2\q)]^-1/4^
_refine_ls_extinction_method SHELXL
_refine_ls_goodness_of_fit_ref 1.068
_refine_ls_hydrogen_treatment constr
_refine_ls_matrix_type full
_refine_ls_number_parameters 119
_refine_ls_number_reflns 3363
_refine_ls_number_restraints 0
_refine_ls_restrained_S_all 1.068
_refine_ls_R_factor_all 0.0451
_refine_ls_R_factor_gt 0.0272
_refine_ls_shift/su_max 0.001
_refine_ls_shift/su_mean 0.000
_refine_ls_structure_factor_coef Fsqd
_refine_ls_weighting_details 'calc w = 1/[\s^2^(Fo^2^)+(0.0323P)^2^+1.5856P] where P = (Fo^2^+2Fc^2^)/3'
_refine_ls_weighting_scheme calc
_refine_ls_wR_factor_gt 0.0655
_refine_ls_wR_factor_ref 0.0693
_reflns_number_gt 2725
_reflns_number_total 3363
_reflns_threshold_expression 'I > 2\s(I)'
_cod_data_source_file ln1158.cif
_cod_data_source_block II
_cod_original_sg_symbol_H-M 'P 21/n'
_cod_database_code 2013310

loop_
_symmetry_equiv_pos_as_xyz
'x, y, z'
'-x+1/2, y+1/2, -z+1/2'
'-x, -y, -z'
'x-1/2, -y-1/2, z-1/2'

loop_
_atom_site_label
_atom_site_fract_x
_atom_site_fract_y
_atom_site_fract_z
_atom_site_U_iso_or_equiv
_atom_site_adp_type
_atom_site_calc_flag
_atom_site_refinement_flags
_atom_site_occupancy
_atom_site_disorder_assembly
_atom_site_disorder_group
_atom_site_type_symbol
W1 0.72870(2) 0.739699(14) 0.523771(13) 0.02625(8) Uani d . 1 . . W
S1 0.54564(16) 0.80789(12) 0.59831(11) 0.0406(3) Uani d . 1 . . S
S2 0.94375(16) 0.83676(12) 0.56076(11) 0.0429(3) Uani d . 1 . . S
S3 0.77895(17) 0.57189(11) 0.57564(12) 0.0419(3) Uani d . 1 . . S
S4 0.64288(17) 0.74008(10) 0.35840(10) 0.0366(3) Uani d . 1 . . S
C1 0.7826(7) 0.5689(5) 0.8550(6) 0.0559(17) Uani d . 1 . . C
H1A 0.7638 0.5041 0.8147 0.084 Uiso calc R 1 . . H
H1B 0.7669 0.5541 0.9228 0.084 Uiso calc R 1 . . H
H1C 0.8895 0.5929 0.8574 0.084 Uiso calc R 1 . . H
C2 0.6967(8) 0.7567(4) 0.8691(6) 0.0501(15) Uani d . 1 . . C
H2A 0.6235 0.8111 0.8375 0.075 Uiso calc R 1 . . H
H2B 0.8033 0.7814 0.8719 0.075 Uiso calc R 1 . . H
H2C 0.6801 0.7432 0.9369 0.075 Uiso calc R 1 . . H
N1 0.6704(5) 0.6547(3) 0.8085(3) 0.0316(8) Uani d . 1 . . N
H1N1 0.6907 0.6691 0.7456 0.038 Uiso calc R 1 . . H
C3 0.4999(6) 0.6205(4) 0.7953(4) 0.0356(11) Uani d . 1 . . C
H3A 0.4318 0.6819 0.7726 0.043 Uiso calc R 1 . . H
H3B 0.4780 0.5964 0.8602 0.043 Uiso calc R 1 . . H
C4 0.4635(5) 0.5295(4) 0.7181(4) 0.0301(9) Uani d . 1 . . C
H4A 0.5140 0.5449 0.6608 0.036 Uiso calc R 1 . . H
H4B 0.5076 0.4624 0.7490 0.036 Uiso calc R 1 . . H
N2 0.2894(5) 0.5155(3) 0.6805(3) 0.0306(9) Uani d . 1 . . N
H1N2 0.2788 0.4602 0.6347 0.037 Uiso calc R 1 . . H
C5 0.2041(7) 0.4804(5) 0.7622(5) 0.0466(14) Uani d . 1 . . C
H5A 0.2564 0.4184 0.7967 0.070 Uiso calc R 1 . . H
H5B 0.0966 0.4619 0.7324 0.070 Uiso calc R 1 . . H
H5C 0.2044 0.5385 0.8100 0.070 Uiso calc R 1 . . H
C6 0.2125(7) 0.6114(5) 0.6241(4) 0.0433(13) Uani d . 1 . . C
H6A 0.1012 0.5976 0.6021 0.065 Uiso calc R 1 . . H
H6B 0.2597 0.6247 0.5658 0.065 Uiso calc R 1 . . H
H6C 0.2270 0.6737 0.6679 0.065 Uiso calc R 1 . . H

loop_
_atom_site_aniso_label
_atom_site_aniso_U_11
_atom_site_aniso_U_22
_atom_site_aniso_U_33
_atom_site_aniso_U_12
_atom_site_aniso_U_13
_atom_site_aniso_U_23
W1 0.02458(11) 0.03050(11) 0.02479(11) -0.00126(7) 0.00754(7) -0.00037(7)
S1 0.0360(7) 0.0468(7) 0.0434(8) 0.0044(5) 0.0188(6) -0.0037(6)
S2 0.0326(7) 0.0505(8) 0.0456(8) -0.0117(6) 0.0078(6) -0.0103(6)
S3 0.0421(7) 0.0372(7) 0.0492(8) 0.0078(5) 0.0157(6) 0.0125(6)
S4 0.0449(7) 0.0378(6) 0.0262(6) -0.0028(5) 0.0045(5) -0.0013(5)
C1 0.038(3) 0.048(3) 0.074(5) 0.001(3) -0.008(3) 0.008(3)
C2 0.043(3) 0.045(3) 0.059(4) -0.012(2) 0.002(3) -0.015(3)
N1 0.026(2) 0.038(2) 0.029(2) -0.0035(16) 0.0032(16) 0.0000(17)
C3 0.027(2) 0.047(3) 0.034(3) -0.003(2) 0.007(2) -0.010(2)
C4 0.023(2) 0.033(2) 0.034(3) -0.0006(17) 0.0052(18) -0.0028(19)
N2 0.023(2) 0.0307(19) 0.037(2) -0.0040(15) 0.0035(16) -0.0082(16)
C5 0.038(3) 0.042(3) 0.066(4) -0.005(2) 0.023(3) 0.001(3)
C6 0.038(3) 0.048(3) 0.038(3) 0.002(2) -0.008(2) 0.003(2)

loop_
_atom_type_symbol
_atom_type_description
_atom_type_scat_dispersion_real
_atom_type_scat_dispersion_imag
_atom_type_scat_source
C C 0.0033 0.0016 'International Tables Vol C Tables 4.2.6.8 and 6.1.1.4'
H H 0.0000 0.0000 'International Tables Vol C Tables 4.2.6.8 and 6.1.1.4'
N N 0.0061 0.0033 'International Tables Vol C Tables 4.2.6.8 and 6.1.1.4'
S S 0.1246 0.1234 'International Tables Vol C Tables 4.2.6.8 and 6.1.1.4'
W W -0.8490 6.8722 'International Tables Vol C Tables 4.2.6.8 and 6.1.1.4'

loop_
_geom_angle_atom_site_label_1
_geom_angle_atom_site_label_2
_geom_angle_atom_site_label_3
_geom_angle
_geom_angle_publ_flag
S2 W1 S1 109.77(5) y
S2 W1 S4 109.49(5) y
S1 W1 S4 109.14(5) y
S2 W1 S3 109.85(6) y
S1 W1 S3 109.45(5) y
S4 W1 S3 109.13(5) y
N1 C1 H1A 109.5 n
N1 C1 H1B 109.5 n
H1A C1 H1B 109.5 n
N1 C1 H1C 109.5 n
H1A C1 H1C 109.5 n
H1B C1 H1C 109.5 n
N1 C2 H2A 109.5 n
N1 C2 H2B 109.5 n
H2A C2 H2B 109.5 n
N1 C2 H2C 109.5 n
H2A C2 H2C 109.5 n
H2B C2 H2C 109.5 n
C1 N1 C2 110.9(5) y
C1 N1 C3 112.9(4) y
C2 N1 C3 110.1(4) y
C1 N1 H1N1 107.6 n
C2 N1 H1N1 107.6 n
C3 N1 H1N1 107.6 n
N1 C3 C4 110.9(4) y
N1 C3 H3A 109.5 n
C4 C3 H3A 109.5 n
N1 C3 H3B 109.5 n
C4 C3 H3B 109.5 n
H3A C3 H3B 108.0 n
N2 C4 C3 112.1(4) y
N2 C4 H4A 109.2 n
C3 C4 H4A 109.2 n
N2 C4 H4B 109.2 n
C3 C4 H4B 109.2 n
H4A C4 H4B 107.9 n
C6 N2 C5 111.7(4) y
C6 N2 C4 113.4(4) y
C5 N2 C4 112.9(4) y
C6 N2 H1N2 106.1 n
C5 N2 H1N2 106.1 n
C4 N2 H1N2 106.1 n
N2 C5 H5A 109.5 n
N2 C5 H5B 109.5 n
H5A C5 H5B 109.5 n
N2 C5 H5C 109.5 n
H5A C5 H5C 109.5 n
H5B C5 H5C 109.5 n
N2 C6 H6A 109.5 n
N2 C6 H6B 109.5 n
H6A C6 H6B 109.5 n
N2 C6 H6C 109.5 n
H6A C6 H6C 109.5 n
H6B C6 H6C 109.5 n

loop_
_geom_bond_atom_site_label_1
_geom_bond_atom_site_label_2
_geom_bond_site_symmetry_2
_geom_bond_distance
_geom_bond_publ_flag
W1 S2 . 2.1772(13) y
W1 S1 . 2.1864(13) y
W1 S4 . 2.1932(13) y
W1 S3 . 2.1995(13) y
C1 N1 . 1.485(7) y
C1 H1A . 0.9600 n
C1 H1B . 0.9600 n
C1 H1C . 0.9600 n
C2 N1 . 1.490(6) y
C2 H2A . 0.9600 n
C2 H2B . 0.9600 n
C2 H2C . 0.9600 n
N1 C3 . 1.502(6) y
N1 H1N1 . 0.9100 n
C3 C4 . 1.516(6) y
C3 H3A . 0.9700 ?
C3 H3B . 0.9700 n
C4 N2 . 1.493(6) y
C4 H4A . 0.9700 n
C4 H4B . 0.9700 n
N2 C6 . 1.487(6) y
N2 C5 . 1.492(7) y
N2 H1N2 . 0.9100 n
C5 H5A . 0.9600 n
C5 H5B . 0.9600 n
C5 H5C . 0.9600 n
C6 H6A . 0.9600 n
C6 H6B . 0.9600 n
C6 H6C . 0.9600 n

loop_
_geom_hbond_atom_site_label_D
_geom_hbond_atom_site_label_H
_geom_hbond_atom_site_label_A
_geom_hbond_site_symmetry_A
_geom_hbond_distance_DH
_geom_hbond_distance_HA
_geom_hbond_distance_DA
_geom_hbond_angle_DHA
N1 H1N1 S1 . 0.91 2.72 3.387(4) 131
N1 H1N1 S3 . 0.91 2.80 3.570(4) 143
N2 H1N2 S4 3_666 0.91 2.56 3.266(4) 135
N2 H1N2 S3 3_666 0.91 2.79 3.533(4) 140

loop_
_cod_related_entry_id
_cod_related_entry_database
_cod_related_entry_code
1 ChemSpider 30652363
